data_2225560
loop_
_publ_author_name
'Tiekink, Edward R. T.'
'Wardell, James L.'

_publ_section_title
;
 Bis(\m-diphenylarsine-\k^2^<i>As</i>:<i>As</i>)bis[tetracarbonyltungsten(0)]
;
_journal_coeditor_code HB5346
_journal_issue 4
_journal_name_full 'Acta Crystallographica Section E'
_journal_page_first m364
_journal_paper_doi 10.1107/S1600536810007592
_journal_volume 66
_journal_year 2010
_chemical_formula_iupac '[W2 (C12 H10 As)2 (C O)8]'
_chemical_formula_moiety 'C32 H20 As2 O8 W2'
_chemical_formula_sum 'C32 H20 As2 O8 W2'
_chemical_formula_weight 1050.02
_chemical_name_systematic
;
Bis(\m-diphenylarsine-\k^2^<i>As</i>:<i>As</i>)bis[tetracarbonyltungsten(0)]
;
_space_group_IT_number 14
_symmetry_cell_setting monoclinic
_symmetry_space_group_name_Hall '-P 2ybc'
_symmetry_space_group_name_H-M 'P 1 21/c 1'
_atom_sites_solution_hydrogens geom
_atom_sites_solution_primary direct
_atom_sites_solution_secondary difmap
_audit_creation_method SHELXL-97
_cell_angle_alpha 90
_cell_angle_beta 102.835(2)
_cell_angle_gamma 90
_cell_formula_units_Z 4
_cell_length_a 9.7052(4)
_cell_length_b 20.1288(7)
_cell_length_c 16.6450(7)
_cell_measurement_reflns_used 46502
_cell_measurement_temperature 120(2)
_cell_measurement_theta_max 27.5
_cell_measurement_theta_min 2.9
_cell_volume 3170.4(2)
_computing_cell_refinement 'DENZO (Otwinowski & Minor, 1997) and COLLECT (Hooft, 1998)'
_computing_data_collection 'COLLECT (Hooft, 1998)'
_computing_data_reduction 'DENZO (Otwinowski & Minor, 1997) and COLLECT (Hooft, 1998)'
_computing_molecular_graphics 'ORTEP-3 (Farrugia, 1997) and DIAMOND (Brandenburg, 2006)'
_computing_publication_material 'publCIF (Westrip, 2010)'
_computing_structure_refinement 'SHELXL97 (Sheldrick, 2008)'
_computing_structure_solution 'SHELXS97 (Sheldrick, 2008)'
_diffrn_ambient_temperature 120(2)
_diffrn_detector_area_resol_mean 9.091
_diffrn_measured_fraction_theta_full 0.993
_diffrn_measured_fraction_theta_max 0.993
_diffrn_measurement_device_type 'Nonius KappaCCD'
_diffrn_measurement_method '\f and \w scans'
_diffrn_radiation_monochromator '10 cm confocal mirrors'
_diffrn_radiation_source 'Enraf Nonius FR591 rotating anode'
_diffrn_radiation_type MoK\a
_diffrn_radiation_wavelength 0.71073
_diffrn_reflns_av_R_equivalents 0.105
_diffrn_reflns_av_sigmaI/netI 0.070
_diffrn_reflns_limit_h_max 10
_diffrn_reflns_limit_h_min -11
_diffrn_reflns_limit_k_max 23
_diffrn_reflns_limit_k_min -23
_diffrn_reflns_limit_l_max 19
_diffrn_reflns_limit_l_min -19
_diffrn_reflns_number 25035
_diffrn_reflns_theta_full 25.0
_diffrn_reflns_theta_max 25.0
_diffrn_reflns_theta_min 2.9
_diffrn_standards_decay_% 0
_diffrn_standards_number 0
_exptl_absorpt_coefficient_mu 9.372
_exptl_absorpt_correction_T_max 0.746
_exptl_absorpt_correction_T_min 0.604
_exptl_absorpt_correction_type multi-scan
_exptl_absorpt_process_details '(SADABS; Sheldrick, 2007)'
_exptl_crystal_colour red
_exptl_crystal_density_diffrn 2.200
_exptl_crystal_density_method 'not measured'
_exptl_crystal_description plate
_exptl_crystal_F_000 1960
_exptl_crystal_size_max 0.06
_exptl_crystal_size_mid 0.05
_exptl_crystal_size_min 0.02
_refine_diff_density_max 2.56
_refine_diff_density_min -1.28
_refine_ls_extinction_method none
_refine_ls_goodness_of_fit_ref 1.62
_refine_ls_hydrogen_treatment constr
_refine_ls_matrix_type full
_refine_ls_number_parameters 397
_refine_ls_number_reflns 5544
_refine_ls_number_restraints 192
_refine_ls_restrained_S_all 1.61
_refine_ls_R_factor_all 0.091
_refine_ls_R_factor_gt 0.061
_refine_ls_shift/su_max 0.001
_refine_ls_shift/su_mean 0.000
_refine_ls_structure_factor_coef Fsqd
_refine_ls_weighting_details 'calc w=1/[\s^2^(Fo^2^)+(0.0272P)^2^] where P=(Fo^2^+2Fc^2^)/3'
_refine_ls_weighting_scheme calc
_refine_ls_wR_factor_gt 0.112
_refine_ls_wR_factor_ref 0.120
_reflns_number_gt 4274
_reflns_number_total 5544
_reflns_threshold_expression I>2\s(I)
_cod_data_source_file hb5346.cif
_cod_data_source_block I
_cod_original_sg_symbol_H-M 'P 21/c'
_cod_database_code 2225560
_cod_database_fobs_code 2225560

loop_
_symmetry_equiv_pos_as_xyz
'x, y, z'
'-x, y+1/2, -z+1/2'
'-x, -y, -z'
'x, -y-1/2, z-1/2'

loop_
_atom_site_type_symbol
_atom_site_label
_atom_site_fract_x
_atom_site_fract_y
_atom_site_fract_z
_atom_site_U_iso_or_equiv
_atom_site_adp_type
_atom_site_calc_flag
_atom_site_refinement_flags
_atom_site_occupancy
_atom_site_disorder_assembly
_atom_site_disorder_group
W W1 0.79610(5) 0.22692(2) 0.67301(3) 0.02265(16) Uani d . 1 . .
W W2 0.64555(5) 0.17590(2) 0.80661(3) 0.02228(16) Uani d . 1 . .
As As1 0.82208(13) 0.11196(6) 0.74172(8) 0.0232(3) Uani d . 1 . .
As As2 0.62376(13) 0.29106(6) 0.74031(8) 0.0232(3) Uani d . 1 . .
O O1 1.0294(10) 0.1749(5) 0.5819(6) 0.044(3) Uani d . 1 . .
O O2 0.5631(9) 0.1541(4) 0.5380(5) 0.030(2) Uani d . 1 . .
O O3 0.7593(11) 0.3558(5) 0.5629(6) 0.050(3) Uani d . 1 . .
O O4 1.0392(10) 0.2917(5) 0.8121(6) 0.044(3) Uani d . 1 . .
O O5 0.3671(10) 0.1453(4) 0.6717(6) 0.034(2) Uani d . 1 . .
O O6 0.4540(11) 0.2428(5) 0.9133(6) 0.049(3) Uani d . 1 . .
O O7 0.9180(10) 0.2103(4) 0.9456(6) 0.039(2) Uani d . 1 . .
O O8 0.6112(10) 0.0395(5) 0.8927(7) 0.048(3) Uani d . 1 . .
C C1 0.9463(14) 0.1950(6) 0.6147(8) 0.031(3) Uani d U 1 . .
C C2 0.6436(13) 0.1799(6) 0.5857(8) 0.022(3) Uani d U 1 . .
C C3 0.7752(14) 0.3102(7) 0.6025(9) 0.033(3) Uani d U 1 . .
C C4 0.9516(15) 0.2696(6) 0.7624(8) 0.031(3) Uani d U 1 . .
C C5 0.4670(14) 0.1558(6) 0.7184(8) 0.026(3) Uani d U 1 . .
C C6 0.5239(13) 0.2183(6) 0.8732(8) 0.027(3) Uani d U 1 . .
C C7 0.8194(15) 0.1994(6) 0.8951(8) 0.028(3) Uani d U 1 . .
C C8 0.6259(14) 0.0879(7) 0.8622(8) 0.032(3) Uani d U 1 . .
C C9 0.7768(13) 0.0330(6) 0.6756(8) 0.025(3) Uani d U 1 . .
C C10 0.8833(14) -0.0035(6) 0.6561(8) 0.027(3) Uani d U 1 . .
H H10 0.9789 0.0090 0.6768 0.032 Uiso calc R 1 . .
C C11 0.8508(13) -0.0599(5) 0.6048(7) 0.023(3) Uani d U 1 . .
H H11 0.9251 -0.0855 0.5919 0.028 Uiso calc R 1 . .
C C12 0.7164(14) -0.0775(6) 0.5744(8) 0.031(3) Uani d U 1 . .
H H12 0.6961 -0.1162 0.5412 0.037 Uiso calc R 1 . .
C C13 0.6057(13) -0.0396(6) 0.5912(8) 0.027(3) Uani d U 1 . .
H H13 0.5103 -0.0512 0.5679 0.032 Uiso calc R 1 . .
C C14 0.6369(13) 0.0151(5) 0.6421(7) 0.023(3) Uani d U 1 . .
H H14 0.5622 0.0409 0.6544 0.027 Uiso calc R 1 . .
C C15 0.9982(12) 0.0849(5) 0.8157(7) 0.020(3) Uani d U 1 . .
C C16 1.1266(13) 0.1157(6) 0.8160(8) 0.031(3) Uani d U 1 . .
H H16 1.1307 0.1513 0.7791 0.037 Uiso calc R 1 . .
C C17 1.2498(15) 0.0944(7) 0.8707(9) 0.037(3) Uani d U 1 . .
H H17 1.3373 0.1160 0.8719 0.044 Uiso calc R 1 . .
C C18 1.2434(13) 0.0410(6) 0.9237(8) 0.028(3) Uani d U 1 . .
H H18 1.3270 0.0255 0.9599 0.034 Uiso calc R 1 . .
C C19 1.1158(14) 0.0110(6) 0.9231(8) 0.030(3) Uani d U 1 . .
H H19 1.1110 -0.0247 0.9597 0.036 Uiso calc R 1 . .
C C20 0.9946(14) 0.0328(6) 0.8693(8) 0.027(3) Uani d U 1 . .
H H20 0.9071 0.0116 0.8692 0.032 Uiso calc R 1 . .
C C21 0.6862(13) 0.3708(6) 0.8044(7) 0.024(3) Uani d U 1 . .
C C22 0.6774(14) 0.4307(6) 0.7634(8) 0.032(3) Uani d U 1 . .
H H22 0.6413 0.4318 0.7055 0.038 Uiso calc R 1 . .
C C23 0.7196(13) 0.4886(6) 0.8045(8) 0.031(3) Uani d U 1 . .
H H23 0.7134 0.5295 0.7754 0.037 Uiso calc R 1 . .
C C24 0.7724(14) 0.4870(6) 0.8903(8) 0.033(3) Uani d U 1 . .
H H24 0.7993 0.5270 0.9199 0.039 Uiso calc R 1 . .
C C25 0.7847(13) 0.4280(6) 0.9309(8) 0.025(3) Uani d U 1 . .
H H25 0.8223 0.4262 0.9886 0.031 Uiso calc R 1 . .
C C26 0.7420(13) 0.3707(7) 0.8871(8) 0.033(3) Uani d U 1 . .
H H26 0.7519 0.3295 0.9157 0.040 Uiso calc R 1 . .
C C27 0.4386(13) 0.3185(6) 0.6796(8) 0.026(3) Uani d U 1 . .
C C28 0.3853(14) 0.3008(6) 0.5980(8) 0.033(3) Uani d U 1 . .
H H28 0.4433 0.2772 0.5687 0.040 Uiso calc R 1 . .
C C29 0.2473(15) 0.3172(6) 0.5588(9) 0.040(4) Uani d U 1 . .
H H29 0.2109 0.3044 0.5032 0.048 Uiso calc R 1 . .
C C30 0.1641(14) 0.3521(6) 0.6008(8) 0.033(3) Uani d U 1 . .
H H30 0.0706 0.3642 0.5738 0.039 Uiso calc R 1 . .
C C31 0.2163(13) 0.3700(6) 0.6833(8) 0.028(3) Uani d U 1 . .
H H31 0.1581 0.3938 0.7124 0.034 Uiso calc R 1 . .
C C32 0.3506(13) 0.3532(6) 0.7218(8) 0.029(3) Uani d U 1 . .
H H32 0.3854 0.3651 0.7778 0.034 Uiso calc R 1 . .

loop_
_atom_site_aniso_label
_atom_site_aniso_U_11
_atom_site_aniso_U_22
_atom_site_aniso_U_33
_atom_site_aniso_U_12
_atom_site_aniso_U_13
_atom_site_aniso_U_23
W1 0.0259(3) 0.0199(3) 0.0226(3) -0.0006(2) 0.0062(2) 0.0000(2)
W2 0.0227(3) 0.0228(3) 0.0208(3) -0.0012(2) 0.0038(2) 0.0014(2)
As1 0.0220(7) 0.0211(6) 0.0251(8) -0.0009(5) 0.0022(6) 0.0006(5)
As2 0.0273(8) 0.0216(6) 0.0210(7) -0.0009(5) 0.0058(6) -0.0012(5)
O1 0.041(6) 0.052(6) 0.045(6) 0.010(5) 0.024(5) -0.010(5)
O2 0.033(6) 0.030(5) 0.022(5) -0.004(4) -0.005(4) -0.005(4)
O3 0.070(8) 0.032(6) 0.045(7) -0.004(5) 0.011(6) 0.017(5)
O4 0.035(6) 0.039(6) 0.058(7) -0.012(5) 0.006(5) -0.016(5)
O5 0.034(6) 0.025(5) 0.038(6) 0.000(4) 0.003(5) 0.000(4)
O6 0.058(7) 0.047(6) 0.047(7) -0.006(5) 0.026(6) -0.007(5)
O7 0.043(6) 0.040(5) 0.031(6) 0.002(5) 0.003(5) -0.004(4)
O8 0.044(6) 0.033(5) 0.066(8) 0.001(5) 0.010(6) 0.030(5)
C1 0.030(5) 0.034(5) 0.026(5) 0.002(4) 0.002(4) -0.002(4)
C2 0.023(5) 0.022(4) 0.023(5) 0.001(4) 0.011(4) -0.001(4)
C3 0.035(5) 0.033(5) 0.033(5) 0.000(4) 0.012(4) -0.006(4)
C4 0.033(5) 0.029(5) 0.030(5) -0.008(4) 0.006(4) -0.001(4)
C5 0.025(5) 0.022(4) 0.029(5) 0.006(4) 0.000(4) 0.002(4)
C6 0.025(5) 0.031(5) 0.026(5) -0.008(4) 0.006(4) 0.003(4)
C7 0.027(5) 0.030(5) 0.026(5) 0.003(4) 0.002(4) 0.003(4)
C8 0.031(5) 0.032(5) 0.032(5) -0.004(4) 0.004(4) 0.002(4)
C9 0.030(5) 0.022(4) 0.025(5) -0.001(4) 0.005(4) 0.000(4)
C10 0.025(5) 0.024(4) 0.029(5) -0.001(4) 0.001(4) -0.001(4)
C11 0.024(5) 0.020(4) 0.026(5) 0.008(4) 0.005(4) 0.001(4)
C12 0.033(5) 0.027(5) 0.035(5) 0.000(4) 0.010(4) -0.004(4)
C13 0.022(5) 0.029(5) 0.030(5) -0.003(4) 0.007(4) -0.003(4)
C14 0.028(5) 0.019(4) 0.020(4) 0.001(4) 0.004(4) -0.001(4)
C15 0.017(4) 0.020(4) 0.021(4) -0.002(4) 0.001(4) -0.002(4)
C16 0.030(5) 0.028(5) 0.035(5) 0.000(4) 0.006(4) 0.003(4)
C17 0.035(5) 0.039(5) 0.036(5) -0.006(4) 0.007(4) -0.004(4)
C18 0.024(5) 0.031(5) 0.026(5) 0.008(4) -0.003(4) -0.002(4)
C19 0.034(5) 0.030(5) 0.027(5) 0.001(4) 0.005(4) 0.003(4)
C20 0.026(5) 0.028(5) 0.027(5) -0.001(4) 0.009(4) 0.001(4)
C21 0.024(5) 0.023(4) 0.026(5) -0.008(4) 0.007(4) -0.003(4)
C22 0.032(5) 0.035(5) 0.030(5) -0.001(4) 0.007(4) -0.003(4)
C23 0.029(5) 0.030(5) 0.034(5) 0.001(4) 0.010(4) 0.002(4)
C24 0.033(5) 0.031(5) 0.037(5) 0.002(4) 0.013(4) -0.006(4)
C25 0.027(5) 0.029(4) 0.020(5) 0.000(4) 0.005(4) -0.005(4)
C26 0.029(5) 0.034(5) 0.035(5) 0.001(4) 0.005(4) 0.003(4)
C27 0.023(5) 0.022(4) 0.030(5) 0.003(4) 0.002(4) 0.006(4)
C28 0.033(5) 0.036(5) 0.032(5) 0.001(4) 0.010(4) 0.002(4)
C29 0.041(5) 0.035(5) 0.043(5) 0.003(4) 0.005(4) -0.001(4)
C30 0.031(5) 0.032(5) 0.033(5) 0.004(4) 0.003(4) 0.005(4)
C31 0.024(5) 0.026(4) 0.032(5) 0.002(4) 0.002(4) 0.002(4)
C32 0.031(5) 0.031(5) 0.024(5) -0.003(4) 0.005(4) -0.004(4)

loop_
_atom_type_symbol
_atom_type_description
_atom_type_scat_dispersion_real
_atom_type_scat_dispersion_imag
_atom_type_scat_source
C C 0.0033 0.0016 'International Tables Vol C Tables 4.2.6.8 and 6.1.1.4'
H H 0.0000 0.0000 'International Tables Vol C Tables 4.2.6.8 and 6.1.1.4'
O O 0.0106 0.0060 'International Tables Vol C Tables 4.2.6.8 and 6.1.1.4'
As As 0.0499 2.0058 'International Tables Vol C Tables 4.2.6.8 and 6.1.1.4'
W W -0.8490 6.8722 'International Tables Vol C Tables 4.2.6.8 and 6.1.1.4'

loop_
_geom_angle_atom_site_label_1
_geom_angle_atom_site_label_2
_geom_angle_atom_site_label_3
_geom_angle_site_symmetry_1
_geom_angle_site_symmetry_3
_geom_angle
_geom_angle_publ_flag
C1 W1 C3 . . 88.6(5) ?
C1 W1 C4 . . 89.3(5) ?
C3 W1 C4 . . 92.1(5) ?
C1 W1 C2 . . 89.8(5) ?
C3 W1 C2 . . 90.5(5) ?
C4 W1 C2 . . 177.3(5) ?
C1 W1 As2 . . 168.2(4) ?
C3 W1 As2 . . 81.1(3) ?
C4 W1 As2 . . 85.3(4) ?
C2 W1 As2 . . 96.0(3) ?
C1 W1 As1 . . 85.3(4) ?
C3 W1 As1 . . 171.3(4) ?
C4 W1 As1 . . 94.0(4) ?
C2 W1 As1 . . 83.4(3) ?
As2 W1 As1 . . 105.58(4) ?
C1 W1 W2 . . 138.1(4) ?
C3 W1 W2 . . 133.4(3) ?
C4 W1 W2 . . 90.4(3) ?
C2 W1 W2 . . 88.6(3) ?
As2 W1 W2 . . 52.72(3) ?
As1 W1 W2 . . 52.88(3) ?
C6 W2 C8 . . 89.6(5) ?
C6 W2 C7 . . 89.8(5) ?
C8 W2 C7 . . 91.1(5) ?
C6 W2 C5 . . 88.4(5) ?
C8 W2 C5 . . 90.2(5) ?
C7 W2 C5 . . 177.7(5) ?
C6 W2 As2 . . 81.3(3) ?
C8 W2 As2 . . 169.3(4) ?
C7 W2 As2 . . 94.4(3) ?
C5 W2 As2 . . 83.9(3) ?
C6 W2 As1 . . 171.0(4) ?
C8 W2 As1 . . 83.8(4) ?
C7 W2 As1 . . 84.1(3) ?
C5 W2 As1 . . 97.9(3) ?
As2 W2 As1 . . 105.79(4) ?
C6 W2 W1 . . 133.9(3) ?
C8 W2 W1 . . 136.5(4) ?
C7 W2 W1 . . 89.7(3) ?
C5 W2 W1 . . 90.6(4) ?
As2 W2 W1 . . 52.83(3) ?
As1 W2 W1 . . 52.98(3) ?
C9 As1 C15 . . 100.8(5) ?
C9 As1 W2 . . 124.4(4) ?
C15 As1 W2 . . 116.6(3) ?
C9 As1 W1 . . 120.1(4) ?
C15 As1 W1 . . 121.2(3) ?
W2 As1 W1 . . 74.15(3) ?
C27 As2 C21 . . 101.0(5) ?
C27 As2 W2 . . 117.5(3) ?
C21 As2 W2 . . 121.7(4) ?
C27 As2 W1 . . 122.4(4) ?
C21 As2 W1 . . 120.1(3) ?
W2 As2 W1 . . 74.45(3) ?
O1 C1 W1 . . 177.7(11) ?
O2 C2 W1 . . 178.9(10) ?
O3 C3 W1 . . 177.8(13) ?
O4 C4 W1 . . 178.3(12) ?
O5 C5 W2 . . 178.0(11) ?
O6 C6 W2 . . 178.9(12) ?
O7 C7 W2 . . 177.6(11) ?
O8 C8 W2 . . 178.1(12) ?
C10 C9 C14 . . 119.1(11) ?
C10 C9 As1 . . 119.4(10) ?
C14 C9 As1 . . 121.3(9) ?
C9 C10 C11 . . 119.8(12) ?
C9 C10 H10 . . 120.1 ?
C11 C10 H10 . . 120.1 ?
C12 C11 C10 . . 120.6(11) ?
C12 C11 H11 . . 119.7 ?
C10 C11 H11 . . 119.7 ?
C11 C12 C13 . . 120.5(12) ?
C11 C12 H12 . . 119.7 ?
C13 C12 H12 . . 119.7 ?
C14 C13 C12 . . 119.0(12) ?
C14 C13 H13 . . 120.5 ?
C12 C13 H13 . . 120.5 ?
C13 C14 C9 . . 120.8(11) ?
C13 C14 H14 . . 119.6 ?
C9 C14 H14 . . 119.6 ?
C20 C15 C16 . . 119.1(11) ?
C20 C15 As1 . . 118.4(9) ?
C16 C15 As1 . . 122.5(9) ?
C15 C16 C17 . . 120.0(12) ?
C15 C16 H16 . . 120.0 ?
C17 C16 H16 . . 120.0 ?
C16 C17 C18 . . 119.6(12) ?
C16 C17 H17 . . 120.2 ?
C18 C17 H17 . . 120.2 ?
C19 C18 C17 . . 119.9(12) ?
C19 C18 H18 . . 120.0 ?
C17 C18 H18 . . 120.0 ?
C18 C19 C20 . . 120.0(12) ?
C18 C19 H19 . . 120.0 ?
C20 C19 H19 . . 120.0 ?
C15 C20 C19 . . 121.3(12) ?
C15 C20 H20 . . 119.3 ?
C19 C20 H20 . . 119.3 ?
C26 C21 C22 . . 117.9(12) ?
C26 C21 As2 . . 123.9(9) ?
C22 C21 As2 . . 118.2(9) ?
C23 C22 C21 . . 121.2(13) ?
C23 C22 H22 . . 119.4 ?
C21 C22 H22 . . 119.4 ?
C24 C23 C22 . . 119.3(12) ?
C24 C23 H23 . . 120.3 ?
C22 C23 H23 . . 120.3 ?
C23 C24 C25 . . 119.8(12) ?
C23 C24 H24 . . 120.1 ?
C25 C24 H24 . . 120.1 ?
C26 C25 C24 . . 119.1(12) ?
C26 C25 H25 . . 120.5 ?
C24 C25 H25 . . 120.5 ?
C25 C26 C21 . . 122.6(12) ?
C25 C26 H26 . . 118.7 ?
C21 C26 H26 . . 118.7 ?
C32 C27 C28 . . 118.7(12) ?
C32 C27 As2 . . 118.5(10) ?
C28 C27 As2 . . 122.6(9) ?
C29 C28 C27 . . 120.5(12) ?
C29 C28 H28 . . 119.7 ?
C27 C28 H28 . . 119.7 ?
C30 C29 C28 . . 119.7(14) ?
C30 C29 H29 . . 120.1 ?
C28 C29 H29 . . 120.1 ?
C29 C30 C31 . . 120.4(13) ?
C29 C30 H30 . . 119.8 ?
C31 C30 H30 . . 119.8 ?
C32 C31 C30 . . 119.7(12) ?
C32 C31 H31 . . 120.1 ?
C30 C31 H31 . . 120.1 ?
C31 C32 C27 . . 120.9(12) ?
C31 C32 H32 . . 119.5 ?
C27 C32 H32 . . 119.5 ?

loop_
_geom_bond_atom_site_label_1
_geom_bond_atom_site_label_2
_geom_bond_site_symmetry_2
_geom_bond_distance
_geom_bond_publ_flag
W1 C1 . 2.027(13) y
W1 C3 . 2.031(14) y
W1 C4 . 2.057(15) y
W1 C2 . 2.061(14) y
W1 As2 . 2.5597(12) y
W1 As1 . 2.5686(13) y
W1 W2 . 3.0948(7) y
W2 C6 . 1.983(13) y
W2 C8 . 2.027(13) y
W2 C7 . 2.033(15) y
W2 C5 . 2.048(15) y
W2 As2 . 2.5559(13) y
W2 As1 . 2.5652(13) y
As1 C9 . 1.928(12) ?
As1 C15 . 1.949(12) ?
As2 C27 . 1.936(13) ?
As2 C21 . 1.948(12) ?
O1 C1 . 1.143(14) ?
O2 C2 . 1.110(14) ?
O3 C3 . 1.120(15) ?
O4 C4 . 1.136(15) ?
O5 C5 . 1.120(14) ?
O6 C6 . 1.162(14) ?
O7 C7 . 1.146(15) ?
O8 C8 . 1.122(15) ?
C9 C10 . 1.364(16) ?
C9 C14 . 1.396(17) ?
C10 C11 . 1.413(16) ?
C10 H10 . 0.9500 ?
C11 C12 . 1.339(17) ?
C11 H11 . 0.9500 ?
C12 C13 . 1.395(16) ?
C12 H12 . 0.9500 ?
C13 C14 . 1.381(16) ?
C13 H13 . 0.9500 ?
C14 H14 . 0.9500 ?
C15 C20 . 1.382(16) ?
C15 C16 . 1.392(16) ?
C16 C17 . 1.400(18) ?
C16 H16 . 0.9500 ?
C17 C18 . 1.399(18) ?
C17 H17 . 0.9500 ?
C18 C19 . 1.376(17) ?
C18 H18 . 0.9500 ?
C19 C20 . 1.382(18) ?
C19 H19 . 0.9500 ?
C20 H20 . 0.9500 ?
C21 C26 . 1.362(18) ?
C21 C22 . 1.380(17) ?
C22 C23 . 1.367(17) ?
C22 H22 . 0.9500 ?
C23 C24 . 1.407(18) ?
C23 H23 . 0.9500 ?
C24 C25 . 1.358(17) ?
C24 H24 . 0.9500 ?
C25 C26 . 1.377(17) ?
C25 H25 . 0.9500 ?
C26 H26 . 0.9500 ?
C27 C32 . 1.405(16) ?
C27 C28 . 1.389(18) ?
C28 C29 . 1.393(19) ?
C28 H28 . 0.9500 ?
C29 C30 . 1.373(18) ?
C29 H29 . 0.9500 ?
C30 C31 . 1.401(18) ?
C30 H30 . 0.9500 ?
C31 C32 . 1.361(17) ?
C31 H31 . 0.9500 ?
C32 H32 . 0.9500 ?

loop_
_geom_torsion_atom_site_label_1
_geom_torsion_atom_site_label_2
_geom_torsion_atom_site_label_3
_geom_torsion_atom_site_label_4
_geom_torsion_site_symmetry_1
_geom_torsion_site_symmetry_2
_geom_torsion_site_symmetry_3
_geom_torsion_site_symmetry_4
_geom_torsion
_geom_torsion_publ_flag
C1 W1 W2 C6 . . . . 166.9(8) ?
C3 W1 W2 C6 . . . . -15.7(8) ?
C4 W1 W2 C6 . . . . 77.5(6) ?
C2 W1 W2 C6 . . . . -105.0(6) ?
As2 W1 W2 C6 . . . . -6.4(5) ?
As1 W1 W2 C6 . . . . 172.3(5) ?
C1 W1 W2 C8 . . . . -13.9(8) ?
C3 W1 W2 C8 . . . . 163.5(8) ?
C4 W1 W2 C8 . . . . -103.3(7) ?
C2 W1 W2 C8 . . . . 74.2(6) ?
As2 W1 W2 C8 . . . . 172.8(6) ?
As1 W1 W2 C8 . . . . -8.5(6) ?
C1 W1 W2 C7 . . . . 77.5(7) ?
C3 W1 W2 C7 . . . . -105.1(6) ?
C4 W1 W2 C7 . . . . -11.9(5) ?
C2 W1 W2 C7 . . . . 165.6(5) ?
As2 W1 W2 C7 . . . . -95.8(3) ?
As1 W1 W2 C7 . . . . 82.8(3) ?
C1 W1 W2 C5 . . . . -104.8(6) ?
C3 W1 W2 C5 . . . . 72.6(6) ?
C4 W1 W2 C5 . . . . 165.8(5) ?
C2 W1 W2 C5 . . . . -16.7(4) ?
As2 W1 W2 C5 . . . . 81.9(3) ?
As1 W1 W2 C5 . . . . -99.4(3) ?
C1 W1 W2 As2 . . . . 173.3(6) ?
C3 W1 W2 As2 . . . . -9.3(5) ?
C4 W1 W2 As2 . . . . 83.8(4) ?
C2 W1 W2 As2 . . . . -98.6(3) ?
As1 W1 W2 As2 . . . . 178.63(6) ?
C1 W1 W2 As1 . . . . -5.4(6) ?
C3 W1 W2 As1 . . . . 172.0(5) ?
C4 W1 W2 As1 . . . . -94.8(4) ?
C2 W1 W2 As1 . . . . 82.8(3) ?
As2 W1 W2 As1 . . . . -178.63(6) ?
C6 W2 As1 C9 . . . . 102(2) ?
C8 W2 As1 C9 . . . . 58.2(6) ?
C7 W2 As1 C9 . . . . 150.0(6) ?
C5 W2 As1 C9 . . . . -31.2(6) ?
As2 W2 As1 C9 . . . . -117.0(4) ?
W1 W2 As1 C9 . . . . -115.9(4) ?
C6 W2 As1 C15 . . . . -24(2) ?
C8 W2 As1 C15 . . . . -68.5(5) ?
C7 W2 As1 C15 . . . . 23.3(5) ?
C5 W2 As1 C15 . . . . -157.8(5) ?
As2 W2 As1 C15 . . . . 116.3(4) ?
W1 W2 As1 C15 . . . . 117.4(4) ?
C6 W2 As1 W1 . . . . -142(2) ?
C8 W2 As1 W1 . . . . 174.1(4) ?
C7 W2 As1 W1 . . . . -94.1(3) ?
C5 W2 As1 W1 . . . . 84.7(3) ?
As2 W2 As1 W1 . . . . -1.14(5) ?
C1 W1 As1 C9 . . . . -62.6(6) ?
C3 W1 As1 C9 . . . . -17(3) ?
C4 W1 As1 C9 . . . . -151.6(6) ?
C2 W1 As1 C9 . . . . 27.8(5) ?
As2 W1 As1 C9 . . . . 122.1(4) ?
W2 W1 As1 C9 . . . . 121.0(4) ?
C1 W1 As1 C15 . . . . 64.5(5) ?
C3 W1 As1 C15 . . . . 110(3) ?
C4 W1 As1 C15 . . . . -24.5(5) ?
C2 W1 As1 C15 . . . . 154.9(5) ?
As2 W1 As1 C15 . . . . -110.7(4) ?
W2 W1 As1 C15 . . . . -111.9(4) ?
C1 W1 As1 W2 . . . . 176.4(4) ?
C3 W1 As1 W2 . . . . -138(3) ?
C4 W1 As1 W2 . . . . 87.4(4) ?
C2 W1 As1 W2 . . . . -93.2(3) ?
As2 W1 As1 W2 . . . . 1.13(5) ?
C6 W2 As2 C27 . . . . -65.8(6) ?
C8 W2 As2 C27 . . . . -34(2) ?
C7 W2 As2 C27 . . . . -154.8(5) ?
C5 W2 As2 C27 . . . . 23.5(5) ?
As1 W2 As2 C27 . . . . 120.0(4) ?
W1 W2 As2 C27 . . . . 118.9(4) ?
C6 W2 As2 C21 . . . . 59.3(6) ?
C8 W2 As2 C21 . . . . 91(2) ?
C7 W2 As2 C21 . . . . -29.8(5) ?
C5 W2 As2 C21 . . . . 148.6(5) ?
As1 W2 As2 C21 . . . . -114.9(4) ?
W1 W2 As2 C21 . . . . -116.1(4) ?
C6 W2 As2 W1 . . . . 175.4(4) ?
C8 W2 As2 W1 . . . . -153(2) ?
C7 W2 As2 W1 . . . . 86.3(3) ?
C5 W2 As2 W1 . . . . -95.3(3) ?
As1 W2 As2 W1 . . . . 1.14(5) ?
C1 W1 As2 C27 . . . . 89.4(19) ?
C3 W1 As2 C27 . . . . 60.1(6) ?
C4 W1 As2 C27 . . . . 152.9(5) ?
C2 W1 As2 C27 . . . . -29.4(5) ?
As1 W1 As2 C27 . . . . -114.2(4) ?
W2 W1 As2 C27 . . . . -113.0(4) ?
C1 W1 As2 C21 . . . . -39.6(19) ?
C3 W1 As2 C21 . . . . -68.9(6) ?
C4 W1 As2 C21 . . . . 23.9(6) ?
C2 W1 As2 C21 . . . . -158.4(5) ?
As1 W1 As2 C21 . . . . 116.8(4) ?
W2 W1 As2 C21 . . . . 118.0(4) ?
C1 W1 As2 W2 . . . . -157.6(19) ?
C3 W1 As2 W2 . . . . 173.1(4) ?
C4 W1 As2 W2 . . . . -94.0(3) ?
C2 W1 As2 W2 . . . . 83.6(3) ?
As1 W1 As2 W2 . . . . -1.13(5) ?
C15 As1 C9 C10 . . . . -35.6(11) ?
W2 As1 C9 C10 . . . . -168.7(8) ?
W1 As1 C9 C10 . . . . 100.5(10) ?
C15 As1 C9 C14 . . . . 149.3(10) ?
W2 As1 C9 C14 . . . . 16.2(12) ?
W1 As1 C9 C14 . . . . -74.6(10) ?
C14 C9 C10 C11 . . . . -2.2(18) ?
As1 C9 C10 C11 . . . . -177.4(9) ?
C9 C10 C11 C12 . . . . 0.7(19) ?
C10 C11 C12 C13 . . . . 1.6(19) ?
C11 C12 C13 C14 . . . . -2.4(18) ?
C12 C13 C14 C9 . . . . 0.9(18) ?
C10 C9 C14 C13 . . . . 1.4(18) ?
As1 C9 C14 C13 . . . . 176.5(9) ?
C9 As1 C15 C20 . . . . -63.9(10) ?
W2 As1 C15 C20 . . . . 73.8(10) ?
W1 As1 C15 C20 . . . . 160.7(8) ?
C9 As1 C15 C16 . . . . 115.7(10) ?
W2 As1 C15 C16 . . . . -106.6(10) ?
W1 As1 C15 C16 . . . . -19.7(11) ?
C20 C15 C16 C17 . . . . -0.6(18) ?
As1 C15 C16 C17 . . . . 179.8(9) ?
C15 C16 C17 C18 . . . . 1.4(19) ?
C16 C17 C18 C19 . . . . -1.6(19) ?
C17 C18 C19 C20 . . . . 1.1(18) ?
C16 C15 C20 C19 . . . . 0.1(18) ?
As1 C15 C20 C19 . . . . 179.7(9) ?
C18 C19 C20 C15 . . . . -0.4(19) ?
C27 As2 C21 C26 . . . . 131.1(11) ?
W2 As2 C21 C26 . . . . -1.2(12) ?
W1 As2 C21 C26 . . . . -90.8(11) ?
C27 As2 C21 C22 . . . . -50.9(10) ?
W2 As2 C21 C22 . . . . 176.8(8) ?
W1 As2 C21 C22 . . . . 87.2(10) ?
C26 C21 C22 C23 . . . . -1.7(18) ?
As2 C21 C22 C23 . . . . -179.9(9) ?
C21 C22 C23 C24 . . . . -0.3(19) ?
C22 C23 C24 C25 . . . . 2.0(19) ?
C23 C24 C25 C26 . . . . -1.5(18) ?
C24 C25 C26 C21 . . . . -0.7(19) ?
C22 C21 C26 C25 . . . . 2.3(19) ?
As2 C21 C26 C25 . . . . -179.7(9) ?
C21 As2 C27 C32 . . . . -43.6(10) ?
W2 As2 C27 C32 . . . . 91.2(9) ?
W1 As2 C27 C32 . . . . 179.6(8) ?
C21 As2 C27 C28 . . . . 141.5(10) ?
W2 As2 C27 C28 . . . . -83.7(10) ?
W1 As2 C27 C28 . . . . 4.8(12) ?
C32 C27 C28 C29 . . . . 0.1(18) ?
As2 C27 C28 C29 . . . . 174.9(10) ?
C27 C28 C29 C30 . . . . 1.0(19) ?
C28 C29 C30 C31 . . . . -1.3(19) ?
C29 C30 C31 C32 . . . . 0.6(19) ?
C30 C31 C32 C27 . . . . 0.5(18) ?
C28 C27 C32 C31 . . . . -0.8(18) ?
As2 C27 C32 C31 . . . . -175.9(9) ?
